data_4506611
loop_
_publ_author_name
'Landenberger, Kira B.'
'Matzger, Adam J.'

_publ_section_title
;
 Cocrystals of 1,3,5,7-Tetranitro-1,3,5,7-tetrazacyclooctane (HMX)
;
_journal_issue 7
_journal_name_full 'Crystal Growth &amp; Design'
_journal_page_first 3603
_journal_paper_doi 10.1021/cg3004245
_journal_volume 12
_journal_year 2012
_chemical_formula_moiety 'C4 H8 N8 O8, C7 H10 N2'
_chemical_formula_sum 'C11 H18 N10 O8'
_chemical_formula_weight 418.35
_chemical_name_common 'HMX - 3,4-diaminotoluene'
_chemical_name_systematic
; 
 1,3,5,7-tetranitro-1,3,5,7-tetraza-cyclooctane - 3,4-diaminotoluene 
;
_space_group_IT_number 62
_symmetry_cell_setting orthorhombic
_symmetry_Int_Tables_number 62
_symmetry_space_group_name_Hall '-P 2ac 2n'
_symmetry_space_group_name_H-M 'P n m a'
_atom_sites_solution_hydrogens geom
_atom_sites_solution_primary direct
_atom_sites_solution_secondary difmap
_audit_creation_method SHELXL-97
_cell_angle_alpha 90.00
_cell_angle_beta 90.00
_cell_angle_gamma 90.00
_cell_formula_units_Z 4
_cell_length_a 11.4367(10)
_cell_length_b 18.7309(15)
_cell_length_c 7.8305(7)
_cell_measurement_reflns_used 2612
_cell_measurement_temperature 95(2)
_cell_measurement_theta_max 63.52
_cell_measurement_theta_min 6.86
_cell_volume 1677.4(2)
_computing_cell_refinement 'CrystalClear-SM Expert 2.0 r4'
_computing_data_collection 'CrystalClear-SM Expert 2.0 r4 (Rigaku, 2009)'
_computing_data_reduction 'CrystalClear-SM Expert 2.0 r4'
_computing_molecular_graphics 'CrystalStructure 4.0 (Rigaku, 2009)'
_computing_publication_material 'CrystalStructure 4.0 (Rigaku, 2009)'
_computing_structure_refinement 'SHELXL-97 (Sheldrick, 2008)'
_computing_structure_solution 'SIR2004 (Burla, et al., 2005)'
_diffrn_ambient_temperature 95(2)
_diffrn_measured_fraction_theta_full 0.992
_diffrn_measured_fraction_theta_max 0.992
_diffrn_measurement_device_type 'Rigaku R-AXIS RAPID imaging plate'
_diffrn_measurement_method \w
_diffrn_radiation_monochromator graphite
_diffrn_radiation_source 'fine-focus sealed tube'
_diffrn_radiation_type CuK\a
_diffrn_radiation_wavelength 1.54187
_diffrn_reflns_av_R_equivalents 0.0401
_diffrn_reflns_av_sigmaI/netI 0.0599
_diffrn_reflns_limit_h_max 11
_diffrn_reflns_limit_h_min -13
_diffrn_reflns_limit_k_max 21
_diffrn_reflns_limit_k_min -12
_diffrn_reflns_limit_l_max 8
_diffrn_reflns_limit_l_min -7
_diffrn_reflns_number 4738
_diffrn_reflns_theta_full 63.68
_diffrn_reflns_theta_max 63.68
_diffrn_reflns_theta_min 6.85
_diffrn_standards_number 0
_exptl_absorpt_coefficient_mu 1.231
_exptl_absorpt_correction_T_max 0.9410
_exptl_absorpt_correction_T_min 0.8663
_exptl_absorpt_correction_type multi-scan
_exptl_absorpt_process_details
;
    Higashi, T. (1995). Program for Absorption Correction.
    Rigaku Corporation, Tokyo, Japan.
;
_exptl_crystal_colour colorless
_exptl_crystal_density_diffrn 1.657
_exptl_crystal_density_method 'not measured'
_exptl_crystal_description prism
_exptl_crystal_F_000 872
_exptl_crystal_size_max 0.12
_exptl_crystal_size_mid 0.06
_exptl_crystal_size_min 0.05
_refine_diff_density_max 0.423
_refine_diff_density_min -0.429
_refine_diff_density_rms 0.095
_refine_ls_extinction_method none
_refine_ls_goodness_of_fit_ref 1.164
_refine_ls_hydrogen_treatment mixed
_refine_ls_matrix_type full
_refine_ls_number_parameters 168
_refine_ls_number_reflns 1413
_refine_ls_number_restraints 12
_refine_ls_restrained_S_all 1.168
_refine_ls_R_factor_all 0.0969
_refine_ls_R_factor_gt 0.0494
_refine_ls_shift/su_max 0.000
_refine_ls_shift/su_mean 0.000
_refine_ls_structure_factor_coef Fsqd
_refine_ls_weighting_details 'calc w=1/[\s^2^(Fo^2^)+(0.0857P)^2^+1.0020P] where P=(Fo^2^+2Fc^2^)/3'
_refine_ls_weighting_scheme calc
_refine_ls_wR_factor_gt 0.1235
_refine_ls_wR_factor_ref 0.1873
_reflns_number_gt 819
_reflns_number_total 1413
_reflns_threshold_expression >2sigma(I)
_cod_duplicate_entry 4506299
_cod_data_source_file cg3004245_si_002.cif
_cod_data_source_block HMX_3,4-dat
_cod_database_code 4506611

loop_
_symmetry_equiv_pos_as_xyz
'x, y, z'
'-x+1/2, y+1/2, z+1/2'
'x, -y+1/2, z'
'-x+1/2, -y, z+1/2'
'-x, -y, -z'
'x-1/2, -y-1/2, -z-1/2'
'-x, y-1/2, -z'
'x-1/2, y, -z-1/2'

loop_
_atom_site_label
_atom_site_type_symbol
_atom_site_fract_x
_atom_site_fract_y
_atom_site_fract_z
_atom_site_U_iso_or_equiv
_atom_site_adp_type
_atom_site_occupancy
_atom_site_symmetry_multiplicity
_atom_site_calc_flag
_atom_site_refinement_flags
_atom_site_disorder_assembly
_atom_site_disorder_group
O1 O 0.5053(3) 0.30796(16) 1.0161(4) 0.0353(9) Uani 1 1 d . . .
O2 O 0.3260(3) 0.14298(17) 0.7997(4) 0.0404(9) Uani 1 1 d . . .
O3 O 0.2397(3) 0.14484(16) 0.5513(4) 0.0350(8) Uani 1 1 d . . .
O4 O 0.2376(2) 0.19202(15) 0.1837(4) 0.0292(8) Uani 1 1 d . . .
N1 N 0.5100(4) 0.2500 0.9432(6) 0.0271(12) Uani 1 2 d S . .
N2 N 0.5257(4) 0.2500 0.7676(6) 0.0212(12) Uani 1 2 d S . .
N3 N 0.3255(3) 0.15133(17) 0.6451(5) 0.0262(9) Uani 1 1 d . . .
N4 N 0.4278(3) 0.17074(17) 0.5683(4) 0.0215(8) Uani 1 1 d . . .
N5 N 0.2768(4) 0.2500 0.2300(6) 0.0229(12) Uani 1 2 d S . .
N6 N 0.3690(4) 0.2500 0.3427(5) 0.0173(11) Uani 1 2 d S . .
N7 N 0.3657(7) 0.0048(4) 0.2131(9) 0.0281(17) Uani 0.50 1 d PD A -1
H7A H 0.306(5) -0.023(4) 0.223(11) 0.03(3) Uiso 0.50 1 d PD B -1
H7B H 0.415(7) 0.007(5) 0.126(9) 0.06(3) Uiso 0.50 1 d PD C -1
N8 N 0.5911(9) 0.0462(5) 0.1839(12) 0.040(3) Uani 0.50 1 d PDU A 1
H8A H 0.646(12) 0.079(7) 0.21(2) 0.04(6) Uiso 0.25 1 d PD D 1
H8B H 0.554(8) 0.077(5) 0.117(11) 0.06(4) Uiso 0.50 1 d PD E 1
H8C H 0.59(2) 0.013(9) 0.10(2) 0.076 Uiso 0.25 1 d PD F 1
C1 C 0.5295(4) 0.1820(2) 0.6768(5) 0.0229(10) Uani 1 1 d . . .
H1A H 0.6009 0.1804 0.6055 0.027 Uiso 1 1 calc R . .
H1B H 0.5344 0.1427 0.7610 0.027 Uiso 1 1 calc R . .
C2 C 0.4260(3) 0.1829(2) 0.3845(5) 0.0189(10) Uani 1 1 d . . .
H2A H 0.5072 0.1835 0.3406 0.023 Uiso 1 1 calc R . .
H2B H 0.3840 0.1432 0.3280 0.023 Uiso 1 1 calc R . .
C3 C 0.4295(5) -0.0032(2) 0.3581(6) 0.0383(13) Uani 1 1 d D . .
H3A H 0.3804 -0.0060 0.2604 0.046 Uiso 0.50 1 calc PR A 1
C4 C 0.5440(5) 0.0234(2) 0.3404(6) 0.0391(13) Uani 0.50 1 d PD A 2
C4A C 0.5440(5) 0.0234(2) 0.3404(6) 0.0391(13) Uani 0.50 1 d P A 1
C5 C 0.6132(5) 0.0254(2) 0.4842(6) 0.0388(13) Uani 1 1 d . . .
H5 H 0.6913 0.0422 0.4757 0.047 Uiso 1 1 calc R A 1
C6 C 0.5859(5) 0.0438(2) 0.1684(6) 0.037(3) Uani 0.50 1 d PRU A 2
H6A H 0.6523 0.0765 0.1792 0.056 Uiso 0.50 1 calc PR A 2
H6B H 0.5226 0.0674 0.1057 0.056 Uiso 0.50 1 calc PR A 2
H6C H 0.6105 0.0009 0.1063 0.056 Uiso 0.50 1 calc PR A 2

loop_
_atom_site_aniso_label
_atom_site_aniso_U_11
_atom_site_aniso_U_22
_atom_site_aniso_U_33
_atom_site_aniso_U_23
_atom_site_aniso_U_13
_atom_site_aniso_U_12
O1 0.048(2) 0.0381(18) 0.0193(17) -0.0076(14) 0.0031(15) -0.0138(15)
O2 0.040(2) 0.060(2) 0.021(2) 0.0104(15) 0.0061(15) -0.0077(17)
O3 0.0263(17) 0.046(2) 0.033(2) -0.0023(14) -0.0006(15) -0.0087(14)
O4 0.0274(17) 0.0328(17) 0.0274(19) -0.0057(13) -0.0039(14) -0.0052(14)
N1 0.017(3) 0.044(3) 0.020(3) 0.000 -0.007(2) 0.000
N2 0.024(3) 0.029(3) 0.011(2) 0.000 0.006(2) 0.000
N3 0.026(2) 0.028(2) 0.025(2) 0.0028(16) 0.0054(17) -0.0067(16)
N4 0.024(2) 0.0250(19) 0.0157(19) 0.0054(15) 0.0008(16) 0.0021(15)
N5 0.021(3) 0.027(3) 0.021(3) 0.000 -0.002(2) 0.000
N6 0.017(2) 0.017(3) 0.018(3) 0.000 0.002(2) 0.000
N7 0.027(4) 0.023(4) 0.034(5) 0.000(3) 0.002(4) -0.009(3)
N8 0.051(6) 0.031(5) 0.037(6) 0.002(5) 0.004(5) 0.004(5)
C1 0.022(2) 0.025(2) 0.021(2) 0.0015(18) 0.003(2) 0.0098(18)
C2 0.020(2) 0.017(2) 0.020(2) -0.0017(17) 0.0031(18) 0.0033(16)
C3 0.059(4) 0.026(3) 0.030(3) 0.004(2) -0.004(3) 0.016(2)
C4 0.058(3) 0.028(3) 0.031(3) 0.006(2) 0.009(3) 0.018(2)
C4A 0.058(3) 0.028(3) 0.031(3) 0.006(2) 0.009(3) 0.018(2)
C5 0.054(3) 0.028(3) 0.034(3) 0.005(2) 0.007(2) 0.018(2)
C6 0.055(7) 0.032(6) 0.026(6) 0.003(6) 0.010(6) 0.011(6)

loop_
_atom_type_symbol
_atom_type_description
_atom_type_scat_dispersion_real
_atom_type_scat_dispersion_imag
_atom_type_scat_source
C C 0.0181 0.0091 'International Tables Vol C Tables 4.2.6.8 and 6.1.1.4'
H H 0.0000 0.0000 'International Tables Vol C Tables 4.2.6.8 and 6.1.1.4'
N N 0.0311 0.0180 'International Tables Vol C Tables 4.2.6.8 and 6.1.1.4'
O O 0.0492 0.0322 'International Tables Vol C Tables 4.2.6.8 and 6.1.1.4'

loop_
_geom_angle_atom_site_label_1
_geom_angle_atom_site_label_2
_geom_angle_atom_site_label_3
_geom_angle
_geom_angle_site_symmetry_1
_geom_angle_site_symmetry_3
O1 N1 O1 124.3(5) . 3
O1 N1 N2 117.8(3) . .
O1 N1 N2 117.8(3) 3 .
N1 N2 C1 119.2(2) . .
N1 N2 C1 119.2(2) . 3
C1 N2 C1 121.5(4) . 3
O2 N3 O3 125.6(4) . .
O2 N3 N4 117.8(4) . .
O3 N3 N4 116.5(3) . .
N3 N4 C1 117.8(3) . .
N3 N4 C2 117.7(3) . .
C1 N4 C2 124.4(3) . .
O4 N5 O4 124.1(5) . 3
O4 N5 N6 117.9(2) . .
O4 N5 N6 117.9(2) 3 .
N5 N6 C2 119.2(2) . 3
N5 N6 C2 119.2(2) . .
C2 N6 C2 119.8(4) 3 .
C3 N7 H7A 107(6) . .
C3 N7 H7B 108(6) . .
H7A N7 H7B 126(9) . .
H8A N8 H8B 92(10) . .
H8A N8 H8C 128(10) . .
H8B N8 H8C 93(10) . .
N4 C1 N2 112.8(3) . .
N4 C1 H1A 109.0 . .
N2 C1 H1A 109.0 . .
N4 C1 H1B 109.0 . .
N2 C1 H1B 109.0 . .
H1A C1 H1B 107.8 . .
N6 C2 N4 111.3(3) . .
N6 C2 H2A 109.4 . .
N4 C2 H2A 109.4 . .
N6 C2 H2B 109.4 . .
N4 C2 H2B 109.4 . .
H2A C2 H2B 108.0 . .
N7 C3 C5 125.9(6) . 5_656
N7 C3 C4 112.3(5) . .
C5 C3 C4 121.3(4) 5_656 .
N7 C3 H3A 10.1 . .
C5 C3 H3A 119.4 5_656 .
C4 C3 H3A 119.4 . .
C5 C4 C3 117.6(4) . .
C5 C4 C6 123.5(5) . .
C3 C4 C6 118.8(4) . .
C4 C5 C3 121.1(5) . 5_656
C4 C5 H5 119.4 . .
C3 C5 H5 119.4 5_656 .
C4 C6 H8A 95(10) . .
C4 C6 H8B 120(7) . .
H8A C6 H8B 88(10) . .
C4 C6 H8C 116(10) . .
H8A C6 H8C 129(10) . .
H8B C6 H8C 107(10) . .
C4 C6 H6A 109.5 . .
C4 C6 H6B 109.5 . .
H6A C6 H6B 109.5 . .
C4 C6 H6C 109.5 . .
H6A C6 H6C 109.5 . .
H6B C6 H6C 109.5 . .

loop_
_geom_bond_atom_site_label_1
_geom_bond_atom_site_label_2
_geom_bond_distance
_geom_bond_site_symmetry_2
O1 N1 1.228(3) .
O2 N3 1.221(4) .
O3 N3 1.231(4) .
O4 N5 1.229(3) .
N1 O1 1.228(3) 3
N1 N2 1.386(6) .
N2 C1 1.460(4) .
N2 C1 1.460(4) 3
N3 N4 1.365(4) .
N4 C1 1.455(5) .
N4 C2 1.457(5) .
N5 O4 1.229(3) 3
N5 N6 1.375(6) .
N6 C2 1.454(4) 3
N6 C2 1.454(4) .
N7 C3 1.358(7) .
N7 H7A 0.86(4) .
N7 H7B 0.88(4) .
N8 H8A 0.89(4) .
N8 H8B 0.89(4) .
N8 H8C 0.88(4) .
C1 H1A 0.9900 .
C1 H1B 0.9900 .
C2 H2A 0.9900 .
C2 H2B 0.9900 .
C3 C5 1.391(6) 5_656
C3 C4 1.409(7) .
C3 H3A 0.9500 .
C4 C5 1.376(6) .
C4 C6 1.480(6) .
C5 C3 1.391(6) 5_656
C5 H5 0.9500 .
C6 H8A 1.00(5) .
C6 H8B 0.82(5) .
C6 H8C 0.77(5) .
C6 H6A 0.9800 .
C6 H6B 0.9800 .
C6 H6C 0.9800 .

loop_
_geom_hbond_atom_site_label_D
_geom_hbond_atom_site_label_H
_geom_hbond_atom_site_label_A
_geom_hbond_distance_DH
_geom_hbond_distance_HA
_geom_hbond_distance_DA
_geom_hbond_angle_DHA
_geom_hbond_site_symmetry_A
N7 H7B N8 0.88(4) 2.62(8) 3.289(13) 133(8) 5_655
N8 H8A O4 0.89(4) 2.51(7) 3.369(11) 161(15) 8_656
N8 H8B O1 0.89(4) 2.37(6) 3.187(10) 154(10) 3_554
N8 H8C N7 0.88(4) 2.55(15) 3.289(13) 142(20) 5_655

loop_
_geom_torsion_atom_site_label_1
_geom_torsion_atom_site_label_2
_geom_torsion_atom_site_label_3
_geom_torsion_atom_site_label_4
_geom_torsion
_geom_torsion_site_symmetry_1
_geom_torsion_site_symmetry_4
O1 N1 N2 C1 -178.9(4) . .
O1 N1 N2 C1 3.2(7) 3 .
O1 N1 N2 C1 -3.2(7) . 3
O1 N1 N2 C1 178.9(4) 3 3
O2 N3 N4 C1 -1.6(5) . .
O3 N3 N4 C1 177.3(3) . .
O2 N3 N4 C2 -178.1(3) . .
O3 N3 N4 C2 0.8(5) . .
O4 N5 N6 C2 172.9(4) . 3
O4 N5 N6 C2 -8.1(6) 3 3
O4 N5 N6 C2 8.1(6) . .
O4 N5 N6 C2 -172.9(4) 3 .
N3 N4 C1 N2 -76.6(4) . .
C2 N4 C1 N2 99.6(4) . .
N1 N2 C1 N4 110.9(5) . .
C1 N2 C1 N4 -64.6(6) 3 .
N5 N6 C2 N4 -125.1(4) . .
C2 N6 C2 N4 70.2(5) 3 .
N3 N4 C2 N6 74.3(4) . .
C1 N4 C2 N6 -101.9(4) . .
N7 C3 C4 C5 173.2(5) . .
C5 C3 C4 C5 1.2(7) 5_656 .
N7 C3 C4 C6 -10.2(6) . .
C5 C3 C4 C6 177.8(3) 5_656 .
C3 C4 C5 C3 -1.2(7) . 5_656
C6 C4 C5 C3 -177.6(3) . 5_656
